data_1561741
loop_
_publ_author_name
'Feng, Xun'
'Liu, Jing'
'Li, Jin'
'Ma, Lu-Fang'
'Wang, Li-Ya'
'Ng, Seik-Weng'
'Qin, Guo-Zhan'

_publ_section_title
;
 Series of coordination polymers based on 4-(5-sulfo-quinolin-8-yloxy)
 phthalate and bipyridinyl coligands: Structure diversity and properties
;
_journal_name_full 'Journal of Solid State Chemistry'
_journal_page_first 80
_journal_page_last 89
_journal_paper_doi 10.1016/j.jssc.2015.06.018
_journal_volume 230
_journal_year 2015
_chemical_formula_moiety 'Ag2 (C12 H10 N2) (C17 H10 N O8 S)2'
_chemical_formula_sum 'C46 H30 Ag2 N4 O16 S2'
_chemical_formula_weight 1174.60
_space_group_IT_number 14
_space_group_name_Hall '-P 2ybc'
_space_group_name_H-M_alt 'P 1 21/c 1'
_symmetry_cell_setting monoclinic
_symmetry_space_group_name_H-M 'P 1 21/c 1'
_atom_sites_solution_hydrogens geom
_atom_sites_solution_primary direct
_atom_sites_solution_secondary difmap
_audit_creation_method SHELXL-97
_cell_angle_alpha 90.00
_cell_angle_beta 98.0540(10)
_cell_angle_gamma 90.00
_cell_formula_units_Z 2
_cell_length_a 9.0395(6)
_cell_length_b 10.5638(7)
_cell_length_c 22.1117(14)
_cell_measurement_temperature 293(2)
_cell_volume 2090.7(2)
_computing_structure_refinement 'SHELXL-97 (Sheldrick, 1997)'
_computing_structure_solution 'SHELXS-97 (Sheldrick, 1990)'
_diffrn_ambient_temperature 293(2)
_diffrn_measured_fraction_theta_full 0.994
_diffrn_measured_fraction_theta_max 0.994
_diffrn_radiation_monochromator graphite
_diffrn_radiation_source 'fine-focus sealed tube'
_diffrn_radiation_type MoK\a
_diffrn_radiation_wavelength 0.71073
_diffrn_reflns_av_R_equivalents 0.0218
_diffrn_reflns_av_sigmaI/netI 0.0261
_diffrn_reflns_limit_h_max 11
_diffrn_reflns_limit_h_min -10
_diffrn_reflns_limit_k_max 13
_diffrn_reflns_limit_k_min -13
_diffrn_reflns_limit_l_max 19
_diffrn_reflns_limit_l_min -28
_diffrn_reflns_number 12517
_diffrn_reflns_theta_full 27.50
_diffrn_reflns_theta_max 27.50
_diffrn_reflns_theta_min 2.14
_exptl_absorpt_coefficient_mu 1.122
_exptl_absorpt_correction_T_max 0.8321
_exptl_absorpt_correction_T_min 0.7591
_exptl_absorpt_correction_type multi-scan
_exptl_absorpt_process_details sadabs
_exptl_crystal_colour colorless
_exptl_crystal_density_diffrn 1.866
_exptl_crystal_density_method 'not measured'
_exptl_crystal_description rhomb
_exptl_crystal_F_000 1176
_exptl_crystal_size_max 0.26
_exptl_crystal_size_mid 0.21
_exptl_crystal_size_min 0.17
_refine_diff_density_max 1.843
_refine_diff_density_min -1.215
_refine_diff_density_rms 0.120
_refine_ls_extinction_method none
_refine_ls_goodness_of_fit_ref 1.065
_refine_ls_hydrogen_treatment mixed
_refine_ls_matrix_type full
_refine_ls_number_parameters 313
_refine_ls_number_reflns 4780
_refine_ls_number_restraints 59
_refine_ls_restrained_S_all 1.105
_refine_ls_R_factor_all 0.0725
_refine_ls_R_factor_gt 0.0601
_refine_ls_shift/su_max 0.001
_refine_ls_shift/su_mean 0.000
_refine_ls_structure_factor_coef Fsqd
_refine_ls_weighting_details 'calc w=1/[\s^2^(Fo^2^)+(0.0925P)^2^+6.0204P] where P=(Fo^2^+2Fc^2^)/3'
_refine_ls_weighting_scheme calc
_refine_ls_wR_factor_gt 0.1696
_refine_ls_wR_factor_ref 0.1810
_reflns_number_gt 3784
_reflns_number_total 4780
_reflns_threshold_expression >2sigma(I)
_cod_data_source_file JSSC-2015-230-80.CIF
_cod_data_source_block a
_cod_original_sg_symbol_H-M p_21/c
_cod_database_code 1561741

loop_
_symmetry_equiv_pos_as_xyz
'x, y, z'
'-x, y+1/2, -z+1/2'
'-x, -y, -z'
'x, -y-1/2, z-1/2'

loop_
_atom_site_label
_atom_site_type_symbol
_atom_site_fract_x
_atom_site_fract_y
_atom_site_fract_z
_atom_site_U_iso_or_equiv
_atom_site_adp_type
_atom_site_occupancy
_atom_site_symmetry_multiplicity
_atom_site_calc_flag
_atom_site_refinement_flags
_atom_site_disorder_assembly
_atom_site_disorder_group
Ag1 Ag 0.98864(5) 0.72645(5) 0.73984(2) 0.0573(2) Uani 1 1 d . . .
S1 S 1.74933(13) 0.94657(13) 0.79706(6) 0.0414(3) Uani 1 1 d . A .
N1 N 1.1960(4) 0.8007(4) 0.79249(19) 0.0370(9) Uani 1 1 d . A .
O1 O 0.9384(5) 0.7355(6) 0.4214(2) 0.0856(19) Uani 1 1 d . . .
H1 H 0.9026 0.7118 0.3861 0.128 Uiso 1 1 d R . .
O2 O 0.7296(6) 0.8253(6) 0.4364(2) 0.0845(17) Uani 1 1 d . . .
O3 O 0.5928(4) 0.8815(6) 0.5479(3) 0.092(2) Uani 1 1 d . . .
H3 H 0.5032 0.9026 0.5376 0.138 Uiso 1 1 d R . .
O4 O 0.6741(4) 1.0499(4) 0.5069(2) 0.0603(12) Uani 1 1 d . . .
O5 O 1.1136(4) 0.9330(5) 0.68911(16) 0.0555(11) Uani 1 1 d . A .
O6 O 1.8006(4) 0.8180(4) 0.80963(18) 0.0499(9) Uani 1 1 d . . .
O7 O 1.8231(4) 1.0060(5) 0.7517(2) 0.0626(12) Uani 1 1 d . . .
O8 O 1.7507(4) 1.0163(5) 0.8526(2) 0.0653(12) Uani 1 1 d . . .
C1 C 0.8548(6) 0.7960(6) 0.4546(3) 0.0479(13) Uani 1 1 d . . .
C2 C 0.9294(5) 0.8329(5) 0.5156(2) 0.0395(11) Uani 1 1 d . A .
C3 C 1.0738(6) 0.7943(6) 0.5374(3) 0.0488(13) Uani 1 1 d . . .
H3A H 1.1262 0.7454 0.5126 0.059 Uiso 1 1 calc R . .
C4 C 1.1402(6) 0.8266(6) 0.5944(2) 0.0484(13) Uani 1 1 d . A .
H4 H 1.2370 0.8002 0.6085 0.058 Uiso 1 1 calc R . .
C5 C 1.0623(5) 0.8983(5) 0.6304(2) 0.0394(11) Uani 1 1 d . . .
C6 C 0.9165(5) 0.9364(5) 0.6104(2) 0.0377(10) Uani 1 1 d . A .
H6 H 0.8639 0.9841 0.6357 0.045 Uiso 1 1 calc R . .
C7 C 0.8518(5) 0.9030(5) 0.5533(2) 0.0358(10) Uani 1 1 d . . .
C8 C 0.6960(5) 0.9497(5) 0.5326(2) 0.0368(10) Uani 1 1 d . A .
C9 C 1.3031(5) 0.8628(4) 0.7664(2) 0.0326(9) Uani 1 1 d . . .
C10 C 1.2639(5) 0.9271(6) 0.7109(2) 0.0412(11) Uani 1 1 d . A .
C11 C 1.3659(6) 0.9896(7) 0.6842(3) 0.0553(15) Uani 1 1 d . . .
H11 H 1.3367 1.0322 0.6476 0.066 Uiso 1 1 calc R A .
C12 C 1.5157(6) 0.9918(6) 0.7105(2) 0.0484(13) Uani 1 1 d . A .
H12 H 1.5860 1.0333 0.6907 0.058 Uiso 1 1 calc R . .
C13 C 1.5590(5) 0.9338(5) 0.7645(2) 0.0347(10) Uani 1 1 d . . .
C14 C 1.4536(5) 0.8688(4) 0.7947(2) 0.0305(9) Uani 1 1 d . A .
C15 C 1.4876(5) 0.8122(5) 0.8520(2) 0.0360(10) Uani 1 1 d . . .
H15 H 1.5853 0.8129 0.8720 0.043 Uiso 1 1 calc R A .
C16 C 1.3777(6) 0.7561(5) 0.8785(2) 0.0415(11) Uani 1 1 d . A .
H16 H 1.3986 0.7213 0.9174 0.050 Uiso 1 1 calc R . .
C17 C 1.2348(6) 0.7515(5) 0.8471(3) 0.0420(11) Uani 1 1 d . . .
H17 H 1.1614 0.7113 0.8657 0.050 Uiso 1 1 calc R A .
N2 N 0.8407(7) 0.6387(8) 0.6605(3) 0.0344(13) Uani 0.50 1 d PGDU A -1
C18 C 0.8814(6) 0.5777(10) 0.6096(3) 0.0469(17) Uani 0.50 1 d PGDU A -1
H18 H 0.9816 0.5624 0.6071 0.056 Uiso 0.50 1 calc PR A -1
C19 C 0.7722(7) 0.5396(9) 0.5625(3) 0.063(2) Uani 0.50 1 d PGDU A -1
H19 H 0.7995 0.4988 0.5285 0.075 Uiso 0.50 1 calc PR A -1
C20 C 0.6224(6) 0.5624(7) 0.5663(2) 0.0485(18) Uani 0.50 1 d PGDU A -1
C21 C 0.5817(6) 0.6234(8) 0.6172(3) 0.0462(17) Uani 0.50 1 d PGDU A -1
H21 H 0.4814 0.6387 0.6197 0.055 Uiso 0.50 1 calc PR A -1
C22 C 0.6908(7) 0.6616(9) 0.6643(3) 0.0444(16) Uani 0.50 1 d PGDU A -1
H22 H 0.6636 0.7024 0.6983 0.053 Uiso 0.50 1 calc PR A -1
C23 C 0.5024(7) 0.5218(12) 0.5167(3) 0.074(3) Uani 0.50 1 d PDU A -1
H23 H 0.4036 0.5384 0.5213 0.088 Uiso 0.50 1 calc PR A -1
C24 C 0.5297(7) 0.4630(11) 0.4662(3) 0.074(3) Uani 0.50 1 d PD A -1
H24 H 0.6281 0.4462 0.4610 0.088 Uiso 0.50 1 calc PR A -1
N3 N 0.1797(7) 0.3484(8) 0.3263(3) 0.0344(13) Uani 0.50 1 d PGD . -1
C25 C 0.3278(7) 0.3213(9) 0.3209(3) 0.0444(16) Uani 0.50 1 d PGD A -1
H25 H 0.3511 0.2780 0.2869 0.053 Uiso 0.50 1 calc PR . -1
C26 C 0.4411(6) 0.3587(8) 0.3666(3) 0.0462(17) Uani 0.50 1 d PGD A -1
H26 H 0.5401 0.3405 0.3630 0.055 Uiso 0.50 1 calc PR . -1
C27 C 0.4062(6) 0.4233(7) 0.4175(2) 0.0485(18) Uani 0.50 1 d PGD A -1
C28 C 0.2582(7) 0.4505(9) 0.4228(3) 0.063(2) Uani 0.50 1 d PGD A -1
H28 H 0.2349 0.4937 0.4569 0.075 Uiso 0.50 1 calc PR . -1
C29 C 0.1449(6) 0.4130(9) 0.3772(3) 0.0469(17) Uani 0.50 1 d PGD A -1
H29 H 0.0458 0.4312 0.3808 0.056 Uiso 0.50 1 calc PR . -1

loop_
_atom_site_aniso_label
_atom_site_aniso_U_11
_atom_site_aniso_U_22
_atom_site_aniso_U_33
_atom_site_aniso_U_23
_atom_site_aniso_U_13
_atom_site_aniso_U_12
Ag1 0.0346(3) 0.0761(4) 0.0568(3) -0.0065(2) -0.00868(19) -0.01897(19)
S1 0.0230(5) 0.0555(7) 0.0429(6) 0.0042(5) -0.0051(4) -0.0055(5)
N1 0.0270(19) 0.042(2) 0.041(2) -0.0077(17) 0.0001(16) -0.0056(16)
O1 0.039(2) 0.153(5) 0.061(3) -0.053(3) -0.005(2) 0.003(3)
O2 0.056(3) 0.119(4) 0.067(3) -0.038(3) -0.032(2) 0.023(3)
O3 0.0246(18) 0.118(4) 0.129(5) 0.085(4) -0.007(2) -0.003(2)
O4 0.0320(19) 0.055(2) 0.089(3) 0.022(2) -0.0081(19) 0.0007(17)
O5 0.0260(17) 0.104(3) 0.0333(18) -0.0021(19) -0.0089(14) 0.0053(19)
O6 0.0333(18) 0.065(2) 0.049(2) 0.0112(19) -0.0020(15) 0.0078(17)
O7 0.0331(19) 0.084(3) 0.069(3) 0.025(2) 0.0014(18) -0.014(2)
O8 0.034(2) 0.089(3) 0.069(3) -0.026(2) -0.0076(18) -0.008(2)
C1 0.036(3) 0.063(3) 0.042(3) -0.007(2) -0.003(2) -0.003(2)
C2 0.030(2) 0.053(3) 0.033(2) -0.002(2) -0.0042(18) -0.004(2)
C3 0.029(2) 0.062(4) 0.053(3) -0.009(3) -0.001(2) 0.003(2)
C4 0.026(2) 0.069(4) 0.046(3) 0.003(3) -0.009(2) 0.007(2)
C5 0.028(2) 0.056(3) 0.031(2) 0.008(2) -0.0062(17) -0.001(2)
C6 0.030(2) 0.045(3) 0.036(2) 0.004(2) -0.0022(18) 0.0037(19)
C7 0.026(2) 0.042(3) 0.036(2) 0.0055(19) -0.0061(17) -0.0013(18)
C8 0.028(2) 0.046(3) 0.032(2) 0.0061(19) -0.0081(17) 0.0028(19)
C9 0.025(2) 0.039(2) 0.032(2) -0.0055(18) -0.0039(16) -0.0018(17)
C10 0.026(2) 0.062(3) 0.033(2) -0.001(2) -0.0079(17) 0.001(2)
C11 0.040(3) 0.084(4) 0.037(3) 0.021(3) -0.008(2) 0.003(3)
C12 0.037(3) 0.063(3) 0.043(3) 0.016(2) -0.003(2) -0.007(2)
C13 0.0230(19) 0.044(3) 0.035(2) 0.0023(19) -0.0060(16) -0.0040(18)
C14 0.0246(19) 0.031(2) 0.033(2) -0.0014(17) -0.0045(16) -0.0003(16)
C15 0.033(2) 0.038(2) 0.035(2) 0.0038(19) -0.0028(18) 0.0013(18)
C16 0.043(3) 0.043(3) 0.038(3) 0.008(2) 0.002(2) -0.002(2)
C17 0.039(3) 0.044(3) 0.044(3) -0.001(2) 0.009(2) -0.010(2)
N2 0.0312(18) 0.0366(18) 0.035(2) -0.0019(16) 0.0019(15) -0.0017(15)
C18 0.045(2) 0.048(2) 0.048(2) 0.0000(18) 0.0108(18) 0.0040(18)
C19 0.069(3) 0.060(3) 0.060(3) -0.0038(19) 0.0126(19) -0.0009(19)
C20 0.048(2) 0.046(2) 0.050(3) 0.0061(18) 0.0008(18) -0.0016(18)
C21 0.043(2) 0.047(2) 0.047(3) -0.0017(19) 0.0027(18) -0.0013(18)
C22 0.040(2) 0.047(2) 0.046(2) 0.0002(18) 0.0058(17) -0.0004(17)
C23 0.076(3) 0.072(3) 0.072(3) 0.000(2) 0.009(2) 0.000(2)
C24 0.076(3) 0.072(3) 0.072(3) 0.000(2) 0.009(2) 0.000(2)
N3 0.0312(18) 0.0366(18) 0.035(2) -0.0019(16) 0.0019(15) -0.0017(15)
C25 0.040(2) 0.047(2) 0.046(2) 0.0002(18) 0.0058(17) -0.0004(17)
C26 0.043(2) 0.047(2) 0.047(3) -0.0017(19) 0.0027(18) -0.0013(18)
C27 0.048(2) 0.046(2) 0.050(3) 0.0061(18) 0.0008(18) -0.0016(18)
C28 0.069(3) 0.060(3) 0.060(3) -0.0038(19) 0.0126(19) -0.0009(19)
C29 0.045(2) 0.048(2) 0.048(2) 0.0000(18) 0.0108(18) 0.0040(18)

loop_
_atom_type_symbol
_atom_type_description
_atom_type_scat_dispersion_real
_atom_type_scat_dispersion_imag
_atom_type_scat_source
C C 0.0033 0.0016 'International Tables Vol C Tables 4.2.6.8 and 6.1.1.4'
H H 0.0000 0.0000 'International Tables Vol C Tables 4.2.6.8 and 6.1.1.4'
N N 0.0061 0.0033 'International Tables Vol C Tables 4.2.6.8 and 6.1.1.4'
O O 0.0106 0.0060 'International Tables Vol C Tables 4.2.6.8 and 6.1.1.4'
S S 0.1246 0.1234 'International Tables Vol C Tables 4.2.6.8 and 6.1.1.4'
Ag Ag -0.8971 1.1015 'International Tables Vol C Tables 4.2.6.8 and 6.1.1.4'

loop_
_geom_angle_atom_site_label_1
_geom_angle_atom_site_label_2
_geom_angle_atom_site_label_3
_geom_angle
_geom_angle_site_symmetry_1
_geom_angle_site_symmetry_3
N3 Ag1 N1 167.2(2) 3_666 .
N3 Ag1 N2 9.6(3) 3_666 .
N1 Ag1 N2 157.7(2) . .
N3 Ag1 O5 108.1(2) 3_666 .
N1 Ag1 O5 64.44(13) . .
N2 Ag1 O5 103.9(2) . .
O7 S1 O8 115.4(3) . .
O7 S1 O6 112.3(3) . .
O8 S1 O6 110.7(3) . .
O7 S1 C13 105.7(2) . .
O8 S1 C13 106.2(2) . .
O6 S1 C13 105.8(2) . .
C17 N1 C9 117.7(4) . .
C17 N1 Ag1 116.2(3) . .
C9 N1 Ag1 123.3(3) . .
C1 O1 H1 119.7 . .
C8 O3 H3 119.8 . .
C5 O5 C10 120.5(4) . .
C5 O5 Ag1 94.0(3) . .
C10 O5 Ag1 105.2(3) . .
O2 C1 O1 122.8(5) . .
O2 C1 C2 122.2(5) . .
O1 C1 C2 114.9(5) . .
C7 C2 C3 118.8(4) . .
C7 C2 C1 119.3(4) . .
C3 C2 C1 121.8(5) . .
C4 C3 C2 121.2(5) . .
C4 C3 H3A 119.4 . .
C2 C3 H3A 119.4 . .
C3 C4 C5 118.9(5) . .
C3 C4 H4 120.5 . .
C5 C4 H4 120.5 . .
C4 C5 O5 124.7(4) . .
C4 C5 C6 121.3(5) . .
O5 C5 C6 113.9(5) . .
C7 C6 C5 119.0(5) . .
C7 C6 H6 120.5 . .
C5 C6 H6 120.5 . .
C6 C7 C2 120.8(4) . .
C6 C7 C8 117.5(4) . .
C2 C7 C8 121.7(4) . .
O4 C8 O3 123.3(5) . .
O4 C8 C7 121.2(4) . .
O3 C8 C7 115.3(4) . .
N1 C9 C10 119.7(4) . .
N1 C9 C14 122.0(4) . .
C10 C9 C14 118.2(4) . .
C11 C10 O5 122.0(5) . .
C11 C10 C9 121.3(4) . .
O5 C10 C9 116.3(5) . .
C10 C11 C12 120.8(5) . .
C10 C11 H11 119.6 . .
C12 C11 H11 119.6 . .
C13 C12 C11 120.3(5) . .
C13 C12 H12 119.9 . .
C11 C12 H12 119.9 . .
C12 C13 C14 120.4(4) . .
C12 C13 S1 117.9(4) . .
C14 C13 S1 121.6(3) . .
C15 C14 C13 123.9(4) . .
C15 C14 C9 117.2(4) . .
C13 C14 C9 118.9(4) . .
C16 C15 C14 119.8(4) . .
C16 C15 H15 120.1 . .
C14 C15 H15 120.1 . .
C15 C16 C17 119.3(5) . .
C15 C16 H16 120.4 . .
C17 C16 H16 120.4 . .
N1 C17 C16 123.9(5) . .
N1 C17 H17 118.0 . .
C16 C17 H17 118.0 . .
C18 N2 C22 120.0 . .
C18 N2 Ag1 128.7(3) . .
C22 N2 Ag1 111.0(3) . .
N2 C18 C19 120.0 . .
N2 C18 H18 120.0 . .
C19 C18 H18 120.0 . .
C18 C19 C20 120.0 . .
C18 C19 H19 120.0 . .
C20 C19 H19 120.0 . .
C21 C20 C19 120.0 . .
C21 C20 C23 118.75(11) . .
C19 C20 C23 121.25(11) . .
C22 C21 C20 120.0 . .
C22 C21 H21 120.0 . .
C20 C21 H21 120.0 . .
C21 C22 N2 120.0 . .
C21 C22 H22 120.0 . .
N2 C22 H22 120.0 . .
C24 C23 C20 123.4(2) . .
C24 C23 H23 118.3 . .
C20 C23 H23 118.3 . .
C23 C24 C27 121.8(2) . .
C23 C24 H24 119.1 . .
C27 C24 H24 119.1 . .
C25 N3 C29 120.0 . .
C25 N3 Ag1 118.3(3) . 3_666
C29 N3 Ag1 121.5(3) . 3_666
C26 C25 N3 120.0 . .
C26 C25 H25 120.0 . .
N3 C25 H25 120.0 . .
C25 C26 C27 120.0 . .
C25 C26 H26 120.0 . .
C27 C26 H26 120.0 . .
C28 C27 C26 120.0 . .
C28 C27 C24 120.66(11) . .
C26 C27 C24 119.34(11) . .
C29 C28 C27 120.0 . .
C29 C28 H28 120.0 . .
C27 C28 H28 120.0 . .
C28 C29 N3 120.0 . .
C28 C29 H29 120.0 . .
N3 C29 H29 120.0 . .

loop_
_geom_bond_atom_site_label_1
_geom_bond_atom_site_label_2
_geom_bond_distance
_geom_bond_site_symmetry_2
Ag1 N3 2.111(5) 3_666
Ag1 N1 2.208(4) .
Ag1 N2 2.251(5) .
Ag1 O5 2.766(5) .
S1 O7 1.426(4) .
S1 O8 1.431(5) .
S1 O6 1.449(4) .
S1 C13 1.775(4) .
N1 C17 1.317(7) .
N1 C9 1.362(6) .
O1 C1 1.294(8) .
O1 H1 0.8401 .
O2 C1 1.187(7) .
O3 C8 1.262(6) .
O3 H3 0.8400 .
O4 C8 1.204(6) .
O5 C5 1.366(6) .
O5 C10 1.377(6) .
C1 C2 1.474(7) .
C2 C7 1.379(7) .
C2 C3 1.388(7) .
C3 C4 1.361(8) .
C3 H3A 0.9300 .
C4 C5 1.365(8) .
C4 H4 0.9300 .
C5 C6 1.389(6) .
C6 C7 1.361(7) .
C6 H6 0.9300 .
C7 C8 1.502(6) .
C9 C10 1.404(7) .
C9 C14 1.417(6) .
C10 C11 1.337(8) .
C11 C12 1.397(7) .
C11 H11 0.9300 .
C12 C13 1.351(7) .
C12 H12 0.9300 .
C13 C14 1.415(6) .
C14 C15 1.397(6) .
C15 C16 1.358(7) .
C15 H15 0.9300 .
C16 C17 1.379(8) .
C16 H16 0.9300 .
C17 H17 0.9300 .
N2 C18 1.3900 .
N2 C22 1.3900 .
C18 C19 1.3900 .
C18 H18 0.9300 .
C19 C20 1.3900 .
C19 H19 0.9300 .
C20 C21 1.3900 .
C20 C23 1.4939(13) .
C21 C22 1.3900 .
C21 H21 0.9300 .
C22 H22 0.9300 .
C23 C24 1.329(2) .
C23 H23 0.9300 .
C24 C27 1.4990(13) .
C24 H24 0.9300 .
N3 C25 1.3900 .
N3 C29 1.3900 .
N3 Ag1 2.111(5) 3_666
C25 C26 1.3900 .
C25 H25 0.9300 .
C26 C27 1.3900 .
C26 H26 0.9300 .
C27 C28 1.3900 .
C28 C29 1.3900 .
C28 H28 0.9300 .
C29 H29 0.9300 .

loop_
_geom_hbond_atom_site_label_D
_geom_hbond_atom_site_label_H
_geom_hbond_atom_site_label_A
_geom_hbond_distance_DH
_geom_hbond_distance_HA
_geom_hbond_distance_DA
_geom_hbond_angle_DHA
_geom_hbond_site_symmetry_A
O1 H1 O6 0.84 1.84 2.667(6) 170.0 4_475
O3 H3 O4 0.84 1.83 2.645(6) 163.1 3_676

loop_
_geom_torsion_atom_site_label_1
_geom_torsion_atom_site_label_2
_geom_torsion_atom_site_label_3
_geom_torsion_atom_site_label_4
_geom_torsion
_geom_torsion_site_symmetry_1
_geom_torsion_site_symmetry_2
_geom_torsion_site_symmetry_3
_geom_torsion_site_symmetry_4
N3 Ag1 N1 C17 -131.1(12) 3_666 . . .
N2 Ag1 N1 C17 -125.4(7) . . . .
O5 Ag1 N1 C17 172.2(4) . . . .
N3 Ag1 N1 C9 29.4(13) 3_666 . . .
N2 Ag1 N1 C9 35.0(8) . . . .
O5 Ag1 N1 C9 -27.4(3) . . . .
N3 Ag1 O5 C5 -19.0(4) 3_666 . . .
N1 Ag1 O5 C5 149.7(3) . . . .
N2 Ag1 O5 C5 -10.0(3) . . . .
N3 Ag1 O5 C10 -142.1(3) 3_666 . . .
N1 Ag1 O5 C10 26.6(3) . . . .
N2 Ag1 O5 C10 -133.1(3) . . . .
O2 C1 C2 C7 0.5(10) . . . .
O1 C1 C2 C7 177.0(6) . . . .
O2 C1 C2 C3 177.5(7) . . . .
O1 C1 C2 C3 -6.0(9) . . . .
C7 C2 C3 C4 -1.4(9) . . . .
C1 C2 C3 C4 -178.4(6) . . . .
C2 C3 C4 C5 0.0(9) . . . .
C3 C4 C5 O5 177.4(6) . . . .
C3 C4 C5 C6 1.3(9) . . . .
C10 O5 C5 C4 17.9(9) . . . .
Ag1 O5 C5 C4 -92.3(5) . . . .
C10 O5 C5 C6 -165.7(5) . . . .
Ag1 O5 C5 C6 84.1(4) . . . .
C4 C5 C6 C7 -1.1(8) . . . .
O5 C5 C6 C7 -177.6(5) . . . .
C5 C6 C7 C2 -0.3(8) . . . .
C5 C6 C7 C8 -178.0(5) . . . .
C3 C2 C7 C6 1.6(8) . . . .
C1 C2 C7 C6 178.7(5) . . . .
C3 C2 C7 C8 179.1(5) . . . .
C1 C2 C7 C8 -3.8(8) . . . .
C6 C7 C8 O4 89.2(6) . . . .
C2 C7 C8 O4 -88.4(7) . . . .
C6 C7 C8 O3 -85.7(7) . . . .
C2 C7 C8 O3 96.7(7) . . . .
C17 N1 C9 C10 -173.9(5) . . . .
Ag1 N1 C9 C10 25.9(6) . . . .
C17 N1 C9 C14 3.8(7) . . . .
Ag1 N1 C9 C14 -156.4(3) . . . .
C5 O5 C10 C11 57.4(8) . . . .
Ag1 O5 C10 C11 161.5(5) . . . .
C5 O5 C10 C9 -129.0(5) . . . .
Ag1 O5 C10 C9 -24.9(5) . . . .
N1 C9 C10 C11 179.6(5) . . . .
C14 C9 C10 C11 1.9(8) . . . .
N1 C9 C10 O5 6.0(7) . . . .
C14 C9 C10 O5 -171.7(4) . . . .
O5 C10 C11 C12 173.9(6) . . . .
C9 C10 C11 C12 0.6(10) . . . .
C10 C11 C12 C13 -2.1(10) . . . .
C11 C12 C13 C14 0.9(9) . . . .
C11 C12 C13 S1 -177.1(5) . . . .
O7 S1 C13 C12 -7.8(5) . . . .
O8 S1 C13 C12 115.2(5) . . . .
O6 S1 C13 C12 -127.0(5) . . . .
O7 S1 C13 C14 174.2(4) . . . .
O8 S1 C13 C14 -62.7(5) . . . .
O6 S1 C13 C14 55.0(5) . . . .
C12 C13 C14 C15 -176.5(5) . . . .
S1 C13 C14 C15 1.4(7) . . . .
C12 C13 C14 C9 1.6(7) . . . .
S1 C13 C14 C9 179.5(4) . . . .
N1 C9 C14 C15 -2.4(7) . . . .
C10 C9 C14 C15 175.3(5) . . . .
N1 C9 C14 C13 179.3(4) . . . .
C10 C9 C14 C13 -3.0(7) . . . .
C13 C14 C15 C16 177.3(5) . . . .
C9 C14 C15 C16 -0.8(7) . . . .
C14 C15 C16 C17 2.6(8) . . . .
C9 N1 C17 C16 -1.9(8) . . . .
Ag1 N1 C17 C16 159.7(4) . . . .
C15 C16 C17 N1 -1.3(8) . . . .
N3 Ag1 N2 C18 -175(3) 3_666 . . .
N1 Ag1 N2 C18 12.6(10) . . . .
O5 Ag1 N2 C18 68.1(5) . . . .
N3 Ag1 N2 C22 10(2) 3_666 . . .
N1 Ag1 N2 C22 -162.0(6) . . . .
O5 Ag1 N2 C22 -106.6(4) . . . .
C22 N2 C18 C19 0.0 . . . .
Ag1 N2 C18 C19 -174.2(6) . . . .
N2 C18 C19 C20 0.0 . . . .
C18 C19 C20 C21 0.0 . . . .
C18 C19 C20 C23 -179.6(3) . . . .
C19 C20 C21 C22 0.0 . . . .
C23 C20 C21 C22 179.6(3) . . . .
C20 C21 C22 N2 0.0 . . . .
C18 N2 C22 C21 0.0 . . . .
Ag1 N2 C22 C21 175.2(5) . . . .
C21 C20 C23 C24 179.9(8) . . . .
C19 C20 C23 C24 -0.5(9) . . . .
C20 C23 C24 C27 179.8(6) . . . .
C29 N3 C25 C26 0.0 . . . .
Ag1 N3 C25 C26 -174.0(5) 3_666 . . .
N3 C25 C26 C27 0.0 . . . .
C25 C26 C27 C28 0.0 . . . .
C25 C26 C27 C24 -179.96(9) . . . .
C23 C24 C27 C28 2.0(8) . . . .
C23 C24 C27 C26 -178.0(8) . . . .
C26 C27 C28 C29 0.0 . . . .
C24 C27 C28 C29 179.96(9) . . . .
C27 C28 C29 N3 0.0 . . . .
C25 N3 C29 C28 0.0 . . . .
Ag1 N3 C29 C28 173.8(5) 3_666 . . .
